data_7201645
loop_
_publ_author_name
'Wood, Peter A.'
'Forgan, Ross S.'
'Lennie, Alistair R.'
'Parsons, Simon'
'Pidcock, Elna'
'Tasker, Peter A.'
'Warren, John E.'

_publ_section_title
;
 The effect of pressure and substituents on the size of
 pseudo-macrocyclic cavities in salicylaldoxime ligands
;
_journal_issue 2
_journal_name_full CrystEngComm
_journal_page_first 239
_journal_paper_doi 10.1039/b712397c
_journal_volume 10
_journal_year 2008
_chemical_formula_moiety 'C11 H15 N1 O2'
_chemical_formula_sum 'C11 H15 N O2'
_chemical_formula_weight 193.25
_chemical_name_common 3-tButylsalicylaldoxime
_chemical_name_systematic 3-tButylsalicylaldoxime
_space_group_IT_number 2
_symmetry_cell_setting triclinic
_symmetry_space_group_name_Hall '-P 1'
_symmetry_space_group_name_H-M 'P -1'
_atom_sites_solution_hydrogens geom
_atom_sites_solution_primary direct
_audit_creation_date 07-01-16
_audit_creation_method CRYSTALS_ver_12.84
_cell_angle_alpha 68.762(3)
_cell_angle_beta 76.739(3)
_cell_angle_gamma 79.733(3)
_cell_formula_units_Z 4
_cell_length_a 6.6132(3)
_cell_length_b 13.1087(6)
_cell_length_c 13.6382(6)
_cell_measurement_reflns_used 3946
_cell_measurement_temperature 298
_cell_measurement_theta_max 23
_cell_measurement_theta_min 3
_cell_volume 1066.71(9)
_computing_cell_refinement 'SAINT (Siemens ,1995)'
_computing_data_collection 'SMART (Siemens, 1993)'
_computing_data_reduction 'SAINT (Siemens ,1995)'
_computing_molecular_graphics 'CAMERON (Watkin et al., 1996)'
_computing_publication_material 'CRYSTALS (Betteridge et al., 2003)'
_computing_structure_refinement 'CRYSTALS (Betteridge et al., 2003)'
_computing_structure_solution 'SIR92 (Altomare et al., 1994)'
_diffrn_ambient_temperature 298
_diffrn_measured_fraction_theta_full 0.998
_diffrn_measured_fraction_theta_max 0.998
_diffrn_measurement_device_type 'Bruker SMART Apex CCD'
_diffrn_measurement_method '\f & \w scans'
_diffrn_radiation_monochromator graphite
_diffrn_radiation_type 'Mo K\a'
_diffrn_radiation_wavelength 0.71073
_diffrn_reflns_av_R_equivalents 0.050
_diffrn_reflns_limit_h_max 8
_diffrn_reflns_limit_h_min -8
_diffrn_reflns_limit_k_max 16
_diffrn_reflns_limit_k_min -16
_diffrn_reflns_limit_l_max 17
_diffrn_reflns_limit_l_min -17
_diffrn_reflns_number 23029
_diffrn_reflns_theta_full 26.370
_diffrn_reflns_theta_max 26.370
_diffrn_reflns_theta_min 1.628
_diffrn_standards_number 0
_exptl_absorpt_coefficient_mu 0.083
_exptl_absorpt_correction_T_max 0.99
_exptl_absorpt_correction_T_min 0.79
_exptl_absorpt_correction_type multi-scan
_exptl_absorpt_process_details 'SADABS version 2004/1'
_exptl_crystal_colour colourless
_exptl_crystal_density_diffrn 1.203
_exptl_crystal_description block
_exptl_crystal_F_000 416
_exptl_crystal_recrystallization_method 'Recrystallisation by evaporation of hexane/chloroform solution'
_exptl_crystal_size_max 0.45
_exptl_crystal_size_mid 0.25
_exptl_crystal_size_min 0.18
_refine_diff_density_max 0.17
_refine_diff_density_min -0.15
_refine_ls_extinction_method None
_refine_ls_goodness_of_fit_ref 0.8468
_refine_ls_hydrogen_treatment mixed
_refine_ls_matrix_type full
_refine_ls_number_parameters 265
_refine_ls_number_reflns 4351
_refine_ls_number_restraints 4
_refine_ls_R_factor_all 0.1206
_refine_ls_R_factor_gt 0.0535
_refine_ls_shift/su_max 0.000129
_refine_ls_structure_factor_coef Fsqd
_refine_ls_weighting_details
;
Method, part 1, Chebychev polynomial, (Watkin, 1994, Prince, 1982)
[weight] = 1.0/[A~0~*T~0~(x)+A~1~*T~1~(x) ... +A~n-1~]*T~n-1~(x)]
where A~i~ are the Chebychev coefficients listed below and x= Fcalc/Fmax
Method = Robust Weighting (Prince, 1982)
W = [weight] * [1-(deltaF/6*sigmaF)^2^]^2^
A~i~ are:
49.8 79.1 46.6 17.4 3.09
;
_refine_ls_weighting_scheme calc
_refine_ls_wR_factor_all 0.1344
_refine_ls_wR_factor_gt 0.1093
_refine_ls_wR_factor_ref 0.1344
_reflns_limit_h_max 8
_reflns_limit_h_min -7
_reflns_limit_k_max 16
_reflns_limit_k_min -14
_reflns_limit_l_max 17
_reflns_limit_l_min 0
_reflns_number_gt 2393
_reflns_number_total 4351
_reflns_threshold_expression I>2.0\s(I)
_oxford_diffrn_Wilson_B_factor 0.00
_oxford_diffrn_Wilson_scale 0.00
_oxford_refine_ls_scale 0.848(3)
_cod_data_source_file B712397C.txt
_cod_data_source_block tBu00kbar
_cod_depositor_comments
;
The following automatic conversions were performed:
'_symmetry_cell_setting' value 'Triclinic' changed to 'triclinic'
according to '/home/saulius/struct/CIF-dictionaries/cif_core.dic'
dictionary named 'cif_core.dic' version 2.4.1 from 2010-06-29.

Automatic conversion script
Id: cif_fix_enum 1527 2010-12-29 10:47:43Z saulius 
;
_cod_original_formula_sum 'C11 H15 N1 O2'
_cod_database_code 7201645

loop_
_symmetry_equiv_pos_as_xyz
x,y,z
-x,-y,-z

loop_
_atom_site_label
_atom_site_type_symbol
_atom_site_fract_x
_atom_site_fract_y
_atom_site_fract_z
_atom_site_U_iso_or_equiv
_atom_site_occupancy
_atom_site_adp_type
_atom_site_refinement_flags_posn
_atom_site_refinement_flags_adp
_atom_site_refinement_flags_occupancy
_atom_site_disorder_assembly
_atom_site_disorder_group
_atom_site_attached_hydrogens
O11 O 0.9449(3) 0.10056(16) -0.20317(13) 0.0634 1.0000 Uani D . . . . .
N21 N 0.8262(3) 0.09160(16) -0.10161(14) 0.0482 1.0000 Uani . . . . . .
C31 C 0.6417(4) 0.13697(19) -0.10563(18) 0.0463 1.0000 Uani . . . . . .
C41 C 0.4914(4) 0.14192(18) -0.01058(17) 0.0418 1.0000 Uani . . . . . .
C51 C 0.5413(4) 0.09676(18) 0.09266(17) 0.0411 1.0000 Uani . . . . . .
O51 O 0.7349(3) 0.04363(15) 0.10460(13) 0.0528 1.0000 Uani D . . . . .
C61 C 0.3968(4) 0.10661(18) 0.18236(18) 0.0436 1.0000 Uani . . . . . .
C611 C 0.4507(4) 0.0595(2) 0.29553(18) 0.0508 1.0000 Uani . . . . . .
C621 C 0.4983(5) -0.0654(2) 0.3287(2) 0.0636 1.0000 Uani . . . . . .
C631 C 0.6384(5) 0.1113(3) 0.2982(2) 0.0711 1.0000 Uani . . . . . .
C641 C 0.2685(5) 0.0854(3) 0.3781(2) 0.0865 1.0000 Uani . . . . . .
C71 C 0.2015(4) 0.1603(2) 0.1645(2) 0.0539 1.0000 Uani . . . . . .
C81 C 0.1483(4) 0.2033(2) 0.0636(2) 0.0580 1.0000 Uani . . . . . .
C91 C 0.2922(4) 0.1947(2) -0.0227(2) 0.0528 1.0000 Uani . . . . . .
O12 O 0.3935(3) 0.35526(17) 0.69217(14) 0.0692 1.0000 Uani D . . . . .
N22 N 0.3353(3) 0.38425(17) 0.59240(14) 0.0506 1.0000 Uani . . . . . .
C32 C 0.1858(4) 0.33375(19) 0.59647(17) 0.0465 1.0000 Uani . . . . . .
C42 C 0.1000(4) 0.34935(18) 0.50195(17) 0.0416 1.0000 Uani . . . . . .
C52 C 0.1856(3) 0.41574(18) 0.39947(17) 0.0389 1.0000 Uani . . . . . .
O52 O 0.3523(3) 0.46995(14) 0.38685(12) 0.0537 1.0000 Uani D . . . . .
C62 C 0.1057(3) 0.42575(18) 0.30902(17) 0.0405 1.0000 Uani . . . . . .
C612 C 0.2056(4) 0.4930(2) 0.19534(17) 0.0472 1.0000 Uani . . . . . .
C622 C 0.1907(5) 0.6143(2) 0.1837(2) 0.0637 1.0000 Uani . . . . . .
C632 C 0.4321(5) 0.4471(3) 0.1702(2) 0.0755 1.0000 Uani . . . . . .
C642 C 0.0928(5) 0.4885(2) 0.1108(2) 0.0665 1.0000 Uani . . . . . .
C72 C -0.0681(4) 0.3711(2) 0.3282(2) 0.0543 1.0000 Uani . . . . . .
C82 C -0.1579(4) 0.3076(2) 0.4287(2) 0.0604 1.0000 Uani . . . . . .
C92 C -0.0732(4) 0.2959(2) 0.5149(2) 0.0549 1.0000 Uani . . . . . .
H11 H 1.060(5) 0.058(3) -0.192(3) 0.0861 1.0000 Uiso D . . . . .
H31 H 0.5979 0.1673 -0.1709 0.0549 1.0000 Uiso R . . . . .
H51 H 0.806(4) 0.046(2) 0.042(2) 0.0747 1.0000 Uiso D . . . . .
H6211 H 0.5365 -0.0903 0.3967 0.0919 1.0000 Uiso R . . . . .
H6212 H 0.3728 -0.0970 0.3337 0.0918 1.0000 Uiso R . . . . .
H6213 H 0.6108 -0.0875 0.2792 0.0915 1.0000 Uiso R . . . . .
H6311 H 0.6663 0.0823 0.3697 0.1105 1.0000 Uiso R . . . . .
H6312 H 0.6020 0.1892 0.2832 0.1108 1.0000 Uiso R . . . . .
H6313 H 0.7615 0.0984 0.2488 0.1111 1.0000 Uiso R . . . . .
H6411 H 0.3072 0.0550 0.4471 0.1239 1.0000 Uiso R . . . . .
H6412 H 0.1480 0.0506 0.3809 0.1242 1.0000 Uiso R . . . . .
H6413 H 0.2345 0.1632 0.3611 0.1248 1.0000 Uiso R . . . . .
H71 H 0.1023 0.1672 0.2227 0.0637 1.0000 Uiso R . . . . .
H81 H 0.0135 0.2381 0.0557 0.0686 1.0000 Uiso R . . . . .
H91 H 0.2604 0.2237 -0.0906 0.0622 1.0000 Uiso R . . . . .
H12 H 0.485(5) 0.400(3) 0.677(3) 0.1038 1.0000 Uiso D . . . . .
H32 H 0.1257 0.2844 0.6619 0.0522 1.0000 Uiso R . . . . .
H52 H 0.386(5) 0.457(2) 0.447(2) 0.0814 1.0000 Uiso D . . . . .
H6221 H 0.2640 0.6533 0.1142 0.0967 1.0000 Uiso R . . . . .
H6222 H 0.0444 0.6441 0.1892 0.0966 1.0000 Uiso R . . . . .
H6223 H 0.2507 0.6240 0.2374 0.0962 1.0000 Uiso R . . . . .
H6321 H 0.4949 0.4926 0.1010 0.1060 1.0000 Uiso R . . . . .
H6322 H 0.4402 0.3731 0.1691 0.1066 1.0000 Uiso R . . . . .
H6323 H 0.5083 0.4464 0.2220 0.1063 1.0000 Uiso R . . . . .
H6421 H 0.1602 0.5332 0.0413 0.1045 1.0000 Uiso R . . . . .
H6422 H -0.0542 0.5162 0.1234 0.1038 1.0000 Uiso R . . . . .
H6423 H 0.1001 0.4133 0.1124 0.1040 1.0000 Uiso R . . . . .
H72 H -0.1236 0.3759 0.2694 0.0671 1.0000 Uiso R . . . . .
H82 H -0.2756 0.2742 0.4381 0.0747 1.0000 Uiso R . . . . .
H92 H -0.1275 0.2517 0.5829 0.0656 1.0000 Uiso R . . . . .

loop_
_atom_site_aniso_label
_atom_site_aniso_U_11
_atom_site_aniso_U_22
_atom_site_aniso_U_33
_atom_site_aniso_U_23
_atom_site_aniso_U_13
_atom_site_aniso_U_12
O11 0.0661(12) 0.0697(13) 0.0367(9) -0.0051(8) -0.0023(8) 0.0010(10)
N21 0.0574(13) 0.0472(11) 0.0318(10) -0.0033(8) -0.0057(9) -0.0095(10)
C31 0.0591(16) 0.0414(13) 0.0367(12) -0.0021(10) -0.0184(11) -0.0116(12)
C41 0.0507(14) 0.0349(11) 0.0389(12) -0.0062(9) -0.0109(10) -0.0112(10)
C51 0.0451(13) 0.0378(12) 0.0407(12) -0.0085(9) -0.0129(10) -0.0084(10)
O51 0.0467(10) 0.0665(11) 0.0377(9) -0.0111(8) -0.0109(7) 0.0037(8)
C61 0.0481(14) 0.0418(13) 0.0422(13) -0.0119(10) -0.0113(11) -0.0083(11)
C611 0.0567(15) 0.0558(15) 0.0376(13) -0.0139(11) -0.0085(11) -0.0040(12)
C621 0.080(2) 0.0601(17) 0.0437(14) -0.0060(12) -0.0125(13) -0.0115(14)
C631 0.093(2) 0.0736(19) 0.0553(16) -0.0182(14) -0.0307(16) -0.0155(17)
C641 0.089(2) 0.118(3) 0.0425(16) -0.0285(16) -0.0100(15) 0.016(2)
C71 0.0478(15) 0.0599(16) 0.0521(15) -0.0179(12) -0.0081(12) -0.0037(12)
C81 0.0476(15) 0.0603(17) 0.0638(17) -0.0161(13) -0.0200(13) 0.0032(12)
C91 0.0598(17) 0.0521(15) 0.0460(14) -0.0071(11) -0.0234(12) -0.0065(12)
O12 0.0902(15) 0.0802(14) 0.0371(9) 0.0028(9) -0.0278(9) -0.0356(11)
N22 0.0617(13) 0.0556(12) 0.0322(10) -0.0024(9) -0.0159(9) -0.0170(10)
C32 0.0565(15) 0.0450(13) 0.0318(11) -0.0056(10) -0.0021(10) -0.0128(11)
C42 0.0443(13) 0.0421(12) 0.0393(12) -0.0140(10) -0.0078(10) -0.0057(10)
C52 0.0385(12) 0.0401(12) 0.0413(12) -0.0148(10) -0.0108(10) -0.0045(10)
O52 0.0602(11) 0.0682(12) 0.0347(8) -0.0040(8) -0.0171(8) -0.0290(9)
C62 0.0433(13) 0.0416(12) 0.0410(12) -0.0168(10) -0.0139(10) -0.0009(10)
C612 0.0556(15) 0.0539(14) 0.0364(12) -0.0147(10) -0.0180(11) -0.0049(11)
C622 0.095(2) 0.0521(16) 0.0474(15) -0.0088(12) -0.0262(14) -0.0175(15)
C632 0.0642(19) 0.106(2) 0.0437(15) -0.0167(15) -0.0065(13) 0.0008(17)
C642 0.085(2) 0.0743(19) 0.0505(15) -0.0206(14) -0.0297(14) -0.0110(16)
C72 0.0523(15) 0.0625(17) 0.0572(16) -0.0241(13) -0.0213(12) -0.0053(13)
C82 0.0496(15) 0.0706(18) 0.0674(18) -0.0230(15) -0.0106(13) -0.0230(13)
C92 0.0543(16) 0.0597(16) 0.0498(14) -0.0147(12) -0.0032(12) -0.0197(13)

loop_
_atom_type_symbol
_atom_type_scat_dispersion_real
_atom_type_scat_dispersion_imag
_atom_type_scat_Cromer_Mann_a1
_atom_type_scat_Cromer_Mann_b1
_atom_type_scat_Cromer_Mann_a2
_atom_type_scat_Cromer_Mann_b2
_atom_type_scat_Cromer_Mann_a3
_atom_type_scat_Cromer_Mann_b3
_atom_type_scat_Cromer_Mann_a4
_atom_type_scat_Cromer_Mann_b4
_atom_type_scat_Cromer_Mann_c
_atom_type_scat_source
C 0.0033 0.0016 2.3100 20.8439 1.0200 10.2075 1.5886 0.5687 0.8650 51.6512 0.2156 'International Tables Vol C 4.2.6.8 and 6.1.1.4'
H 0.0000 0.0000 0.4930 10.5109 0.3229 26.1257 0.1402 3.1424 0.0408 57.7998 0.0030 'International Tables Vol C 4.2.6.8 and 6.1.1.4'
N 0.0061 0.0033 12.2126 0.0057 3.1322 9.8933 2.0125 28.9975 1.1663 0.5826 -11.5290 'International Tables Vol C 4.2.6.8 and 6.1.1.4'
O 0.0106 0.0060 3.0485 13.2771 2.2868 5.7011 1.5463 0.3239 0.8670 32.9089 0.2508 'International Tables Vol C 4.2.6.8 and 6.1.1.4'

loop_
_geom_angle_atom_site_label_1
_geom_angle_site_symmetry_1
_geom_angle_atom_site_label_2
_geom_angle_site_symmetry_2
_geom_angle_atom_site_label_3
_geom_angle_site_symmetry_3
_geom_angle
_geom_angle_publ_flag
N21 . O11 . H11 . 106(2) no
O11 . N21 . C31 . 112.50(19) yes
N21 . C31 . C41 . 122.5(2) yes
N21 . C31 . H31 . 119.5 no
C41 . C31 . H31 . 118.0 no
C31 . C41 . C51 . 122.5(2) yes
C31 . C41 . C91 . 118.6(2) yes
C51 . C41 . C91 . 119.0(2) yes
C41 . C51 . O51 . 118.9(2) yes
C41 . C51 . C61 . 121.4(2) yes
O51 . C51 . C61 . 119.74(19) yes
C51 . O51 . H51 . 108.6(20) no
C51 . C61 . C611 . 121.9(2) yes
C51 . C61 . C71 . 116.6(2) yes
C611 . C61 . C71 . 121.4(2) yes
C61 . C611 . C621 . 110.3(2) yes
C61 . C611 . C631 . 109.8(2) yes
C621 . C611 . C631 . 110.2(2) yes
C61 . C611 . C641 . 111.3(2) yes
C621 . C611 . C641 . 107.7(2) yes
C631 . C611 . C641 . 107.4(2) yes
C611 . C621 . H6211 . 107.4 no
C611 . C621 . H6212 . 108.8 no
H6211 . C621 . H6212 . 109.2 no
C611 . C621 . H6213 . 112.1 no
H6211 . C621 . H6213 . 109.2 no
H6212 . C621 . H6213 . 110.1 no
C611 . C631 . H6311 . 108.2 no
C611 . C631 . H6312 . 109.3 no
H6311 . C631 . H6312 . 106.2 no
C611 . C631 . H6313 . 113.1 no
H6311 . C631 . H6313 . 110.1 no
H6312 . C631 . H6313 . 109.8 no
C611 . C641 . H6411 . 109.0 no
C611 . C641 . H6412 . 109.6 no
H6411 . C641 . H6412 . 107.6 no
C611 . C641 . H6413 . 110.7 no
H6411 . C641 . H6413 . 109.2 no
H6412 . C641 . H6413 . 110.6 no
C61 . C71 . C81 . 122.8(2) yes
C61 . C71 . H71 . 118.3 no
C81 . C71 . H71 . 118.9 no
C71 . C81 . C91 . 119.7(2) yes
C71 . C81 . H81 . 119.6 no
C91 . C81 . H81 . 120.7 no
C41 . C91 . C81 . 120.6(2) yes
C41 . C91 . H91 . 118.5 no
C81 . C91 . H91 . 121.0 no
N22 . O12 . H12 . 101(2) no
O12 . N22 . C32 . 112.25(18) yes
N22 . C32 . C42 . 122.2(2) yes
N22 . C32 . H32 . 120.1 no
C42 . C32 . H32 . 117.7 no
C32 . C42 . C52 . 122.4(2) yes
C32 . C42 . C92 . 118.4(2) yes
C52 . C42 . C92 . 119.2(2) yes
C42 . C52 . O52 . 119.39(18) yes
C42 . C52 . C62 . 121.4(2) yes
O52 . C52 . C62 . 119.24(19) yes
C52 . O52 . H52 . 110(2) no
C52 . C62 . C612 . 122.0(2) yes
C52 . C62 . C72 . 116.1(2) yes
C612 . C62 . C72 . 121.9(2) yes
C62 . C612 . C622 . 110.52(19) yes
C62 . C612 . C632 . 109.9(2) yes
C622 . C612 . C632 . 110.8(2) yes
C62 . C612 . C642 . 111.8(2) yes
C622 . C612 . C642 . 106.2(2) yes
C632 . C612 . C642 . 107.5(2) yes
C612 . C622 . H6221 . 108.8 no
C612 . C622 . H6222 . 108.7 no
H6221 . C622 . H6222 . 108.6 no
C612 . C622 . H6223 . 111.5 no
H6221 . C622 . H6223 . 109.1 no
H6222 . C622 . H6223 . 110.1 no
C612 . C632 . H6321 . 109.0 no
C612 . C632 . H6322 . 110.6 no
H6321 . C632 . H6322 . 108.4 no
C612 . C632 . H6323 . 110.7 no
H6321 . C632 . H6323 . 108.9 no
H6322 . C632 . H6323 . 109.2 no
C612 . C642 . H6421 . 108.2 no
C612 . C642 . H6422 . 111.2 no
H6421 . C642 . H6422 . 109.6 no
C612 . C642 . H6423 . 110.5 no
H6421 . C642 . H6423 . 109.6 no
H6422 . C642 . H6423 . 107.7 no
C62 . C72 . C82 . 123.3(2) yes
C62 . C72 . H72 . 117.9 no
C82 . C72 . H72 . 118.8 no
C72 . C82 . C92 . 119.5(2) yes
C72 . C82 . H82 . 120.5 no
C92 . C82 . H82 . 120.0 no
C42 . C92 . C82 . 120.4(2) yes
C42 . C92 . H92 . 118.4 no
C82 . C92 . H92 . 121.2 no

loop_
_geom_bond_atom_site_label_1
_geom_bond_site_symmetry_1
_geom_bond_atom_site_label_2
_geom_bond_site_symmetry_2
_geom_bond_distance
_geom_bond_publ_flag
O11 . N21 . 1.402(3) yes
O11 . H11 . 0.87(3) no
N21 . C31 . 1.263(3) yes
C31 . C41 . 1.456(3) yes
C31 . H31 . 0.925 no
C41 . C51 . 1.408(3) yes
C41 . C91 . 1.390(3) yes
C51 . O51 . 1.359(3) yes
C51 . C61 . 1.400(3) yes
O51 . H51 . 0.86(3) no
C61 . C611 . 1.541(3) yes
C61 . C71 . 1.385(3) yes
C611 . C621 . 1.526(4) yes
C611 . C631 . 1.531(4) yes
C611 . C641 . 1.531(4) yes
C621 . H6211 . 0.943 no
C621 . H6212 . 0.970 no
C621 . H6213 . 0.964 no
C631 . H6311 . 0.959 no
C631 . H6312 . 0.962 no
C631 . H6313 . 0.963 no
C641 . H6411 . 0.956 no
C641 . H6412 . 0.973 no
C641 . H6413 . 0.957 no
C71 . C81 . 1.387(4) yes
C71 . H71 . 0.928 no
C81 . C91 . 1.360(4) yes
C81 . H81 . 0.937 no
C91 . H91 . 0.923 no
O12 . N22 . 1.399(2) yes
O12 . H12 . 0.86(3) no
N22 . C32 . 1.265(3) yes
C32 . C42 . 1.459(3) yes
C32 . H32 . 0.940 no
C42 . C52 . 1.401(3) yes
C42 . C92 . 1.392(3) yes
C52 . O52 . 1.362(3) yes
C52 . C62 . 1.405(3) yes
O52 . H52 . 0.85(3) no
C62 . C612 . 1.538(3) yes
C62 . C72 . 1.387(3) yes
C612 . C622 . 1.527(4) yes
C612 . C632 . 1.522(4) yes
C612 . C642 . 1.533(3) yes
C622 . H6221 . 0.959 no
C622 . H6222 . 0.973 no
C622 . H6223 . 0.965 no
C632 . H6321 . 0.959 no
C632 . H6322 . 0.967 no
C632 . H6323 . 0.954 no
C642 . H6421 . 0.968 no
C642 . H6422 . 0.974 no
C642 . H6423 . 0.971 no
C72 . C82 . 1.379(4) yes
C72 . H72 . 0.933 no
C82 . C92 . 1.363(4) yes
C82 . H82 . 0.922 no
C92 . H92 . 0.926 no
